data_7248056
loop_
_publ_author_name
'Wu, Hang'
'Ghosh, Mithun Kumar'
'Wang, Guang-Li'
'Wang, Jun'
'Muddassir, Mohd.'
'Ghorai, Tanmay Kumar'
'Kushwaha, Aparna'
'Srivastava, Devyani'
'Kumar, Abhinav'

_publ_section_title
;
 New 3,5-bis(3,4-dicarboxyphenoxy)benzoic acid-appended Mn(ii)
 coordination polymers: synthesis, characterization and antibiotic
 photodegradation properties
;
_journal_issue 10
_journal_name_full CrystEngComm
_journal_page_first 1453
_journal_page_last 1463
_journal_paper_doi 10.1039/D3CE01285A
_journal_volume 26
_journal_year 2024
_chemical_formula_moiety 'C31 H30 Mn2 N2 O15, 2(C4 H9 N O)'
_chemical_formula_sum 'C39 H48 Mn2 N4 O17'
_chemical_formula_weight 954.69
_space_group_crystal_system monoclinic
_space_group_IT_number 14
_space_group_name_Hall '-P 2ybc'
_space_group_name_H-M_alt 'P 1 21/c 1'
_atom_sites_solution_hydrogens mixed
_atom_sites_solution_primary dual
_audit_creation_date 2022-05-24
_audit_creation_method
;
Olex2 1.5
(compiled 2022.04.07 svn.rca3783a0 for OlexSys, GUI svn.r6498)
;
_audit_update_record
;
2023-07-20 deposited with the CCDC.	2024-01-30 downloaded from the CCDC.
;
_cell_angle_alpha 90
_cell_angle_beta 100.610(6)
_cell_angle_gamma 90
_cell_formula_units_Z 4
_cell_length_a 14.081(4)
_cell_length_b 19.265(5)
_cell_length_c 16.785(5)
_cell_measurement_reflns_used 2884
_cell_measurement_temperature 296.15
_cell_measurement_theta_max 24.102
_cell_measurement_theta_min 2.449
_cell_volume 4475(2)
_computing_cell_refinement 'SAINT v7.60A (Bruker, 2009)'
_computing_data_reduction 'SAINT v7.60A (Bruker, 2009)'
_computing_molecular_graphics 'Olex2 1.5 (Dolomanov et al., 2009)'
_computing_publication_material 'Olex2 1.5 (Dolomanov et al., 2009)'
_computing_structure_refinement 'SHELXL 2018/3 (Sheldrick, 2015)'
_computing_structure_solution 'SHELXT 2018/2 (Sheldrick, 2018)'
_diffrn_ambient_temperature 296.15
_diffrn_measured_fraction_theta_full 0.998
_diffrn_measured_fraction_theta_max 0.959
_diffrn_measurement_device_type 'CCD area detector'
_diffrn_measurement_method 'phi and omega scans'
_diffrn_radiation_monochromator graphite
_diffrn_radiation_type MoK\a
_diffrn_radiation_wavelength 0.71073
_diffrn_reflns_av_R_equivalents 0.0735
_diffrn_reflns_av_unetI/netI 0.1150
_diffrn_reflns_Laue_measured_fraction_full 0.998
_diffrn_reflns_Laue_measured_fraction_max 0.959
_diffrn_reflns_limit_h_max 18
_diffrn_reflns_limit_h_min -18
_diffrn_reflns_limit_k_max 24
_diffrn_reflns_limit_k_min -25
_diffrn_reflns_limit_l_max 21
_diffrn_reflns_limit_l_min -11
_diffrn_reflns_number 25375
_diffrn_reflns_point_group_measured_fraction_full 0.998
_diffrn_reflns_point_group_measured_fraction_max 0.959
_diffrn_reflns_theta_full 25.242
_diffrn_reflns_theta_max 27.774
_diffrn_reflns_theta_min 1.471
_diffrn_source_current 30.0
_diffrn_source_power 1.44
_diffrn_source_voltage 48.0
_exptl_absorpt_coefficient_mu 0.639
_exptl_absorpt_correction_type none
_exptl_crystal_colour colourless
_exptl_crystal_colour_primary colourless
_exptl_crystal_density_diffrn 1.417
_exptl_crystal_description block
_exptl_crystal_F_000 1984
_exptl_crystal_size_max 0.32
_exptl_crystal_size_mid 0.28
_exptl_crystal_size_min 0.25
_refine_diff_density_max 1.355
_refine_diff_density_min -0.552
_refine_diff_density_rms 0.091
_refine_ls_extinction_method none
_refine_ls_goodness_of_fit_ref 0.996
_refine_ls_hydrogen_treatment constr
_refine_ls_matrix_type full
_refine_ls_number_parameters 573
_refine_ls_number_reflns 10131
_refine_ls_number_restraints 51
_refine_ls_restrained_S_all 1.024
_refine_ls_R_factor_all 0.1413
_refine_ls_R_factor_gt 0.0653
_refine_ls_shift/su_max 0.001
_refine_ls_shift/su_mean 0.000
_refine_ls_structure_factor_coef Fsqd
_refine_ls_weighting_details 'w=1/[\s^2^(Fo^2^)+(0.0858P)^2^] where P=(Fo^2^+2Fc^2^)/3'
_refine_ls_weighting_scheme calc
_refine_ls_wR_factor_gt 0.1522
_refine_ls_wR_factor_ref 0.1871
_reflns_Friedel_coverage 0.000
_reflns_number_gt 5183
_reflns_number_total 10131
_reflns_threshold_expression 'I > 2\s(I)'
_cod_data_source_file d3ce01285a2.cif
_cod_data_source_block 1
_cod_depositor_comments 'Adding full bibliography for 7248053--7248056.cif.'
_cod_database_code 7248056
_shelx_shelxl_version_number 2018/3
_shelx_space_group_comment
;
The symmetry employed for this shelxl refinement is uniquely defined
by the following loop, which should always be used as a source of
symmetry information in preference to the above space-group names.
They are only intended as comments.
;
_shelx_estimated_absorpt_t_max 0.857
_shelx_estimated_absorpt_t_min 0.822
_olex2_refinement_description
;
1. Fixed Uiso
 At 1.2 times of:
  All C(H) groups
 At 1.5 times of:
  All C(H,H,H) groups, All O(H) groups, All O(H,H) groups
2. Restrained distances
 N3-C32
 1.25 with sigma of 0.01
 C33-C34
 2.81 with sigma of 0.01
 N3-C35 = N3-C34
 1.54 with sigma of 0.01
 O15-C35
 2.65 with sigma of 0.01
 C34-C32 \\sim C32-C35
 with sigma of 0.01
 H33B-H34A \\sim H33A-H34A
 with sigma of 0.01
3. Restrained planarity
 O15, N3, C32, C33, C34, C35
 with sigma of 0.01
4. Rigid bond restraints
 O15, C32, N3, C35, C33, C34
 with sigma for 1-2 distances of 0.01 and sigma for 1-3 distances of 0.01
5. Uiso/Uaniso restraints and constraints
O15 \\sim C32 \\sim C33 \\sim N3 \\sim C35 \\sim C34: within 2A with sigma of
0.01 and sigma for terminal atoms of 0.02 within 2A
6.a Rotating group:
 O17(H17A,H17B)
6.b Aromatic/amide H refined with riding coordinates:
 C3(H3), C5(H5), C7(H7), C9(H9), C12(H12), C13(H13), C17(H17), C20(H20),
 C21(H21)
6.c Idealised Me refined as rotating group:
 C25(H25A,H25B,H25C), C26(H26A,H26B,H26C), C27(H27A,H27B,H27C), C29(H29A,H29B,
 H29C), C30(H30A,H30B,H30C), C31(H31A,H31B,H31C), C33(H33A,H33B,H33C), C34(H34A,
 H34B,H34C), C35(H35A,H35B,H35C), C37(H37A,H37B,H37C), C38(H38A,H38B,H38C),
 C39(H39A,H39B,H39C)
6.d Idealised tetrahedral OH refined as rotating group:
 O11(H11)
;
_olex2_submission_special_instructions 'No special instructions were received'

loop_
_space_group_symop_operation_xyz
'x, y, z'
'-x, y+1/2, -z+1/2'
'-x, -y, -z'
'x, -y-1/2, z-1/2'

loop_
_atom_site_label
_atom_site_type_symbol
_atom_site_fract_x
_atom_site_fract_y
_atom_site_fract_z
_atom_site_U_iso_or_equiv
_atom_site_adp_type
_atom_site_occupancy
_atom_site_site_symmetry_order
_atom_site_calc_flag
_atom_site_refinement_flags_posn
_atom_site_refinement_flags_adp
_atom_site_refinement_flags_occupancy
_atom_site_disorder_assembly
_atom_site_disorder_group
Mn1 Mn 0.37496(4) 0.92897(3) 0.44518(4) 0.03146(19) Uani 1 1 d . . . . .
Mn2 Mn 0.61710(4) 0.88392(3) 0.59049(4) 0.03269(19) Uani 1 1 d . . . . .
O1 O 0.4171(2) 0.82563(14) 0.4320(2) 0.0497(9) Uani 1 1 d . . . . .
O2 O 0.5727(2) 0.81561(15) 0.4910(2) 0.0535(9) Uani 1 1 d . . . . .
O3 O 0.3115(2) 0.59299(16) 0.3320(2) 0.0484(9) Uani 1 1 d . . . . .
O4 O 0.47571(18) 0.56416(13) 0.06294(18) 0.0332(7) Uani 1 1 d . . . . .
O5 O 0.50866(19) 0.45939(14) 0.11724(19) 0.0371(7) Uani 1 1 d . . . . .
O6 O 0.32896(19) 0.46483(13) -0.01494(18) 0.0330(7) Uani 1 1 d . . . . .
O7 O 0.1950(2) 0.41587(18) 0.0126(2) 0.0657(11) Uani 1 1 d . . . . .
O8 O 0.6305(2) 0.55858(15) 0.48988(19) 0.0486(9) Uani 1 1 d . . . . .
O9 O 0.6605(2) 0.55441(15) 0.20268(19) 0.0429(8) Uani 1 1 d . . . . .
O10 O 0.7100(2) 0.44915(16) 0.1745(2) 0.0476(8) Uani 1 1 d . . . . .
O11 O 0.8281(4) 0.3653(3) 0.2431(3) 0.116(2) Uani 1 1 d . . . . .
H11 H 0.793696 0.395952 0.219235 0.174 Uiso 1 1 calc R U . . .
O12 O 0.8851(3) 0.3329(2) 0.3644(3) 0.0829(13) Uani 1 1 d . . . . .
O13 O 0.2407(2) 0.89316(17) 0.4711(2) 0.0572(10) Uani 1 1 d . . . . .
O14 O 0.5593(3) 0.80884(18) 0.6654(3) 0.0747(12) Uani 1 1 d . . . . .
O17 O 0.7619(2) 0.84031(15) 0.6083(2) 0.0461(8) Uani 1 1 d . . . . .
H17A H 0.790933 0.855440 0.571722 0.069 Uiso 1 1 d R U . . .
H17B H 0.758037 0.796695 0.600358 0.069 Uiso 1 1 d R U . . .
N1 N 0.1066(4) 0.8645(3) 0.5132(4) 0.0880(18) Uani 1 1 d . . . . .
N2 N 0.5414(5) 0.7020(3) 0.7114(4) 0.0957(19) Uani 1 1 d . . . . .
C1 C 0.4943(3) 0.7924(2) 0.4543(3) 0.0404(11) Uani 1 1 d . . . . .
C2 C 0.4890(3) 0.7159(2) 0.4348(3) 0.0379(11) Uani 1 1 d . . . . .
C3 C 0.4063(3) 0.6887(2) 0.3870(3) 0.0379(11) Uani 1 1 d . . . . .
H3 H 0.355808 0.717685 0.364188 0.045 Uiso 1 1 calc R U . . .
C4 C 0.4000(3) 0.6178(2) 0.3740(3) 0.0380(11) Uani 1 1 d . . . . .
C5 C 0.4728(3) 0.5736(2) 0.4073(3) 0.0416(11) Uani 1 1 d . . . . .
H5 H 0.466554 0.525870 0.399448 0.050 Uiso 1 1 calc R U . . .
C6 C 0.5554(3) 0.6013(2) 0.4528(3) 0.0381(11) Uani 1 1 d . . . . .
C7 C 0.5647(3) 0.6721(2) 0.4669(3) 0.0382(11) Uani 1 1 d . . . . .
H7 H 0.621149 0.690081 0.497503 0.046 Uiso 1 1 calc R U . . .
C8 C 0.3074(3) 0.5588(2) 0.2586(3) 0.0364(10) Uani 1 1 d . . . . .
C9 C 0.3844(3) 0.5527(2) 0.2193(3) 0.0349(10) Uani 1 1 d . . . . .
H9 H 0.444054 0.571679 0.241580 0.042 Uiso 1 1 calc R U . . .
C10 C 0.3717(3) 0.51765(18) 0.1455(3) 0.0299(9) Uani 1 1 d . . . . .
C11 C 0.2817(3) 0.4900(2) 0.1114(3) 0.0353(10) Uani 1 1 d . . . . .
C12 C 0.2060(3) 0.4971(2) 0.1534(3) 0.0450(12) Uani 1 1 d . . . . .
H12 H 0.146100 0.478206 0.131608 0.054 Uiso 1 1 calc R U . . .
C13 C 0.2175(3) 0.5315(2) 0.2263(3) 0.0448(12) Uani 1 1 d . . . . .
H13 H 0.165981 0.536293 0.253479 0.054 Uiso 1 1 calc R U . . .
C14 C 0.4575(3) 0.5120(2) 0.1056(3) 0.0307(10) Uani 1 1 d . . . . .
C15 C 0.2663(3) 0.4541(2) 0.0302(3) 0.0377(10) Uani 1 1 d . . . . .
C16 C 0.6745(3) 0.5158(2) 0.4422(3) 0.0388(11) Uani 1 1 d . . . . .
C17 C 0.6690(3) 0.5244(2) 0.3602(3) 0.0361(10) Uani 1 1 d . . . . .
H17 H 0.632936 0.561184 0.334557 0.043 Uiso 1 1 calc R U . . .
C18 C 0.7152(3) 0.4803(2) 0.3139(3) 0.0336(10) Uani 1 1 d . . . . .
C19 C 0.7716(3) 0.4249(2) 0.3538(3) 0.0383(11) Uani 1 1 d . . . . .
C20 C 0.7774(3) 0.4195(2) 0.4379(3) 0.0475(12) Uani 1 1 d . . . . .
H20 H 0.815788 0.384464 0.465058 0.057 Uiso 1 1 calc R U . . .
C21 C 0.7304(3) 0.4623(2) 0.4823(3) 0.0449(12) Uani 1 1 d . . . . .
H21 H 0.735533 0.456030 0.537884 0.054 Uiso 1 1 calc R U . . .
C22 C 0.6948(3) 0.4961(2) 0.2239(3) 0.0365(10) Uani 1 1 d . . . . .
C23 C 0.8316(4) 0.3715(3) 0.3201(4) 0.0561(14) Uani 1 1 d . . . . .
C24 C 0.1946(5) 0.8624(3) 0.5120(5) 0.080(2) Uani 1 1 d . . . . .
C25 C 0.2485(6) 0.8122(3) 0.5788(5) 0.122(3) Uani 1 1 d . . . . .
H25A H 0.213873 0.809865 0.622931 0.184 Uiso 1 1 calc R U . . .
H25B H 0.312607 0.829305 0.598212 0.184 Uiso 1 1 calc R U . . .
H25C H 0.252014 0.766746 0.556126 0.184 Uiso 1 1 calc R U . . .
C26 C 0.0435(6) 0.8340(5) 0.5631(6) 0.151(4) Uani 1 1 d . . . . .
H26A H 0.076859 0.797033 0.594904 0.227 Uiso 1 1 calc R U . . .
H26B H -0.013364 0.816060 0.528893 0.227 Uiso 1 1 calc R U . . .
H26C H 0.025442 0.868857 0.598347 0.227 Uiso 1 1 calc R U . . .
C27 C 0.0555(6) 0.9154(4) 0.4443(6) 0.149(4) Uani 1 1 d . . . . .
H27A H 0.039182 0.957924 0.468364 0.224 Uiso 1 1 calc R U . . .
H27B H -0.002261 0.894011 0.415335 0.224 Uiso 1 1 calc R U . . .
H27C H 0.098541 0.925033 0.407515 0.224 Uiso 1 1 calc R U . . .
C28 C 0.5861(4) 0.7597(3) 0.7088(4) 0.0678(16) Uani 1 1 d . . . . .
C29 C 0.6845(5) 0.7661(4) 0.7665(5) 0.116(3) Uani 1 1 d . . . . .
H29A H 0.729181 0.733404 0.750801 0.174 Uiso 1 1 calc R U . . .
H29B H 0.676473 0.756436 0.820989 0.174 Uiso 1 1 calc R U . . .
H29C H 0.709159 0.812277 0.763677 0.174 Uiso 1 1 calc R U . . .
C30 C 0.5732(8) 0.6429(4) 0.7625(6) 0.171(5) Uani 1 1 d . . . . .
H30A H 0.640735 0.647577 0.784730 0.256 Uiso 1 1 calc R U . . .
H30B H 0.562629 0.601145 0.731010 0.256 Uiso 1 1 calc R U . . .
H30C H 0.537199 0.640896 0.805834 0.256 Uiso 1 1 calc R U . . .
C31 C 0.4461(6) 0.6965(5) 0.6569(7) 0.172(5) Uani 1 1 d . . . . .
H31A H 0.425760 0.741723 0.636483 0.257 Uiso 1 1 calc R U . . .
H31B H 0.399579 0.678119 0.686547 0.257 Uiso 1 1 calc R U . . .
H31C H 0.451197 0.666248 0.612506 0.257 Uiso 1 1 calc R U . . .
O15 O 0.7906(3) 0.7029(2) 0.5988(3) 0.1033(17) Uani 1 1 d D U . . .
N3 N 0.8726(4) 0.6376(3) 0.5327(5) 0.129(2) Uani 1 1 d D U . . .
C32 C 0.8422(4) 0.6496(4) 0.5919(5) 0.121(2) Uani 1 1 d D U . . .
C33 C 0.8711(6) 0.5958(4) 0.6581(5) 0.139(3) Uani 1 1 d D U . . .
H33A H 0.940199 0.594548 0.673224 0.208 Uiso 1 1 calc DR U . . .
H33B H 0.847788 0.551019 0.638435 0.208 Uiso 1 1 calc DR U . . .
H33C H 0.843483 0.607956 0.704402 0.208 Uiso 1 1 calc R U . . .
C34 C 0.9349(4) 0.5780(4) 0.5142(5) 0.113(3) Uani 1 1 d D U . . .
H34A H 0.949960 0.548386 0.560881 0.169 Uiso 1 1 calc DR U . . .
H34B H 0.993653 0.595823 0.500841 0.169 Uiso 1 1 calc R U . . .
H34C H 0.900693 0.551814 0.469262 0.169 Uiso 1 1 calc R U . . .
C35 C 0.8465(6) 0.6925(4) 0.4599(4) 0.149(3) Uani 1 1 d D U . . .
H35A H 0.806571 0.728631 0.475487 0.224 Uiso 1 1 calc R U . . .
H35B H 0.812342 0.669410 0.412502 0.224 Uiso 1 1 calc R U . . .
H35C H 0.904912 0.712430 0.448225 0.224 Uiso 1 1 calc R U . . .
O16 O 1.0750(3) 0.5800(2) 0.3677(3) 0.0958(15) Uani 1 1 d . . . . .
N4 N 1.0289(5) 0.6785(3) 0.3077(4) 0.107(2) Uani 1 1 d . . . . .
C36 C 1.0207(7) 0.6177(5) 0.3197(6) 0.116(3) Uani 1 1 d . . . . .
C37 C 0.9286(5) 0.5848(4) 0.2621(6) 0.123(3) Uani 1 1 d . . . . .
H37A H 0.871228 0.608512 0.270331 0.184 Uiso 1 1 calc R U . . .
H37B H 0.923672 0.536457 0.274757 0.184 Uiso 1 1 calc R U . . .
H37C H 0.935486 0.589556 0.206483 0.184 Uiso 1 1 calc R U . . .
C38 C 0.9679(5) 0.7290(3) 0.2572(5) 0.101(3) Uani 1 1 d . . . . .
H38A H 0.918034 0.705121 0.220729 0.152 Uiso 1 1 calc R U . . .
H38B H 1.006550 0.755439 0.226609 0.152 Uiso 1 1 calc R U . . .
H38C H 0.939115 0.759665 0.291080 0.152 Uiso 1 1 calc R U . . .
C39 C 1.1207(5) 0.7111(4) 0.3650(5) 0.108(3) Uani 1 1 d . . . . .
H39A H 1.100640 0.734092 0.409877 0.162 Uiso 1 1 calc R U . . .
H39B H 1.151077 0.743989 0.334814 0.162 Uiso 1 1 calc R U . . .
H39C H 1.165647 0.674866 0.384860 0.162 Uiso 1 1 calc R U . . .

loop_
_atom_site_aniso_label
_atom_site_aniso_U_11
_atom_site_aniso_U_22
_atom_site_aniso_U_33
_atom_site_aniso_U_23
_atom_site_aniso_U_13
_atom_site_aniso_U_12
Mn1 0.0311(3) 0.0281(3) 0.0350(4) 0.0013(3) 0.0057(3) 0.0018(3)
Mn2 0.0349(3) 0.0256(3) 0.0367(4) 0.0003(3) 0.0041(3) 0.0025(3)
O1 0.0477(18) 0.0316(16) 0.067(3) -0.0049(16) 0.0038(17) 0.0060(14)
O2 0.0466(18) 0.0386(17) 0.071(3) -0.0190(17) -0.0014(18) -0.0015(14)
O3 0.0389(17) 0.0586(19) 0.051(2) -0.0247(17) 0.0170(16) -0.0125(14)
O4 0.0308(14) 0.0335(15) 0.0356(18) 0.0025(13) 0.0065(13) -0.0087(12)
O5 0.0367(16) 0.0341(15) 0.041(2) 0.0028(14) 0.0096(15) 0.0029(13)
O6 0.0348(15) 0.0323(14) 0.0328(18) -0.0024(13) 0.0084(14) -0.0024(12)
O7 0.0494(19) 0.082(2) 0.072(3) -0.040(2) 0.0272(19) -0.0381(18)
O8 0.068(2) 0.0430(17) 0.0325(19) 0.0010(15) 0.0021(17) 0.0225(16)
O9 0.0544(18) 0.0391(16) 0.0341(19) 0.0036(14) 0.0050(16) 0.0014(14)
O10 0.0478(18) 0.0544(19) 0.038(2) -0.0122(16) 0.0020(16) 0.0160(15)
O11 0.152(4) 0.140(4) 0.051(3) -0.010(3) 0.007(3) 0.110(4)
O12 0.098(3) 0.079(3) 0.070(3) 0.010(2) 0.010(2) 0.054(2)
O13 0.0468(19) 0.056(2) 0.072(3) 0.0056(19) 0.0210(19) -0.0122(16)
O14 0.077(3) 0.056(2) 0.092(3) 0.039(2) 0.020(2) 0.0040(19)
O17 0.0459(17) 0.0439(17) 0.048(2) 0.0060(16) 0.0069(16) 0.0076(14)
N1 0.066(3) 0.081(3) 0.130(6) -0.017(4) 0.053(4) -0.018(3)
N2 0.126(5) 0.058(3) 0.113(5) 0.035(3) 0.049(4) -0.007(3)
C1 0.043(3) 0.034(2) 0.044(3) -0.007(2) 0.008(2) -0.001(2)
C2 0.040(2) 0.034(2) 0.039(3) -0.007(2) 0.007(2) 0.0006(19)
C3 0.037(2) 0.041(2) 0.036(3) -0.004(2) 0.008(2) 0.0051(19)
C4 0.040(2) 0.043(2) 0.034(3) -0.014(2) 0.014(2) -0.011(2)
C5 0.054(3) 0.031(2) 0.042(3) -0.005(2) 0.017(2) 0.001(2)
C6 0.051(3) 0.035(2) 0.029(3) 0.002(2) 0.010(2) 0.011(2)
C7 0.043(2) 0.037(2) 0.033(3) -0.006(2) 0.003(2) 0.0036(19)
C8 0.039(2) 0.035(2) 0.037(3) -0.008(2) 0.010(2) -0.0022(18)
C9 0.030(2) 0.036(2) 0.041(3) -0.004(2) 0.009(2) -0.0036(17)
C10 0.033(2) 0.028(2) 0.029(3) -0.0002(18) 0.0075(19) -0.0028(16)
C11 0.036(2) 0.038(2) 0.033(3) -0.005(2) 0.010(2) -0.0066(18)
C12 0.030(2) 0.058(3) 0.049(3) -0.016(3) 0.012(2) -0.015(2)
C13 0.033(2) 0.052(3) 0.055(3) -0.008(2) 0.021(2) -0.010(2)
C14 0.030(2) 0.034(2) 0.028(3) -0.0039(19) 0.0045(19) -0.0042(18)
C15 0.039(2) 0.037(2) 0.039(3) -0.005(2) 0.011(2) -0.0059(19)
C16 0.052(3) 0.032(2) 0.033(3) 0.002(2) 0.010(2) 0.0069(19)
C17 0.042(2) 0.033(2) 0.034(3) 0.0061(19) 0.009(2) 0.0063(18)
C18 0.034(2) 0.034(2) 0.032(3) 0.0008(19) 0.005(2) 0.0008(18)
C19 0.037(2) 0.038(2) 0.038(3) 0.000(2) 0.002(2) 0.0088(19)
C20 0.052(3) 0.042(3) 0.047(3) 0.009(2) 0.007(3) 0.014(2)
C21 0.051(3) 0.048(3) 0.036(3) 0.011(2) 0.009(2) 0.009(2)
C22 0.030(2) 0.043(2) 0.037(3) 0.002(2) 0.007(2) -0.0005(19)
C23 0.060(3) 0.057(3) 0.051(4) 0.000(3) 0.009(3) 0.022(3)
C24 0.077(4) 0.070(4) 0.100(6) -0.037(4) 0.033(4) -0.024(3)
C25 0.167(7) 0.077(5) 0.103(7) 0.040(5) -0.028(6) -0.002(5)
C26 0.116(6) 0.161(8) 0.205(11) 0.028(8) 0.104(7) -0.029(6)
C27 0.111(6) 0.123(7) 0.188(11) -0.001(7) -0.038(7) 0.063(5)
C28 0.087(4) 0.056(3) 0.068(4) 0.014(3) 0.033(4) 0.010(3)
C29 0.086(5) 0.167(8) 0.089(6) 0.040(6) 0.000(5) -0.001(5)
C30 0.286(13) 0.067(5) 0.174(10) 0.074(6) 0.081(10) 0.029(6)
C31 0.111(7) 0.225(12) 0.175(11) 0.020(9) 0.014(7) -0.089(7)
O15 0.112(4) 0.057(2) 0.133(5) -0.005(3) 0.001(3) 0.023(2)
N3 0.095(4) 0.165(5) 0.132(5) -0.038(4) 0.037(4) -0.039(4)
C32 0.104(5) 0.140(5) 0.120(6) -0.032(5) 0.022(5) -0.035(4)
C33 0.186(8) 0.077(5) 0.153(8) 0.034(5) 0.034(7) 0.028(5)
C34 0.089(5) 0.117(6) 0.139(8) -0.027(5) 0.038(5) 0.000(4)
C35 0.140(7) 0.160(8) 0.138(8) 0.043(6) 0.000(7) -0.011(6)
O16 0.098(3) 0.091(3) 0.100(4) 0.035(3) 0.023(3) 0.034(3)
N4 0.122(5) 0.089(4) 0.121(6) 0.035(4) 0.047(5) 0.035(4)
C36 0.140(8) 0.127(7) 0.107(7) 0.041(6) 0.088(6) 0.063(7)
C37 0.086(5) 0.125(6) 0.139(8) 0.016(6) -0.029(5) -0.028(5)
C38 0.092(5) 0.088(5) 0.116(7) 0.047(5) 0.003(5) 0.013(4)
C39 0.076(4) 0.093(5) 0.142(8) -0.006(5) -0.010(5) -0.013(4)

loop_
_atom_type_symbol
_atom_type_description
_atom_type_scat_dispersion_real
_atom_type_scat_dispersion_imag
_atom_type_scat_source
C C 0.0033 0.0016 'International Tables Vol C Tables 4.2.6.8 and 6.1.1.4'
H H 0.0000 0.0000 'International Tables Vol C Tables 4.2.6.8 and 6.1.1.4'
Mn Mn 0.3368 0.7283 'International Tables Vol C Tables 4.2.6.8 and 6.1.1.4'
N N 0.0061 0.0033 'International Tables Vol C Tables 4.2.6.8 and 6.1.1.4'
O O 0.0106 0.0060 'International Tables Vol C Tables 4.2.6.8 and 6.1.1.4'

loop_
_geom_angle_atom_site_label_1
_geom_angle_atom_site_label_2
_geom_angle_atom_site_label_3
_geom_angle
_geom_angle_site_symmetry_1
_geom_angle_site_symmetry_3
_geom_angle_publ_flag
O1 Mn1 O4 90.22(11) . 4_576 ?
O1 Mn1 O5 87.26(12) . 2_655 ?
O1 Mn1 O6 168.81(13) . 4_576 ?
O1 Mn1 O10 100.95(13) . 2_655 ?
O1 Mn1 O13 89.60(13) . . ?
O4 Mn1 O6 81.64(10) 4_576 4_576 ?
O5 Mn1 O4 89.90(11) 2_655 4_576 ?
O5 Mn1 O6 100.31(10) 2_655 4_576 ?
O10 Mn1 O4 165.13(11) 2_655 4_576 ?
O10 Mn1 O5 80.94(11) 2_655 2_655 ?
O10 Mn1 O6 88.46(12) 2_655 4_576 ?
O13 Mn1 O4 106.48(13) . 4_576 ?
O13 Mn1 O5 163.34(14) . 2_655 ?
O13 Mn1 O6 85.41(12) . 4_576 ?
O13 Mn1 O10 83.60(13) . 2_655 ?
O2 Mn2 O4 89.56(11) . 4_576 ?
O2 Mn2 O6 93.90(13) . 2_655 ?
O2 Mn2 O9 173.77(13) . 4_576 ?
O2 Mn2 O14 87.41(15) . . ?
O2 Mn2 O17 90.11(12) . . ?
O4 Mn2 O6 87.27(10) 4_576 2_655 ?
O4 Mn2 O9 91.86(11) 4_576 4_576 ?
O9 Mn2 O6 92.23(11) 4_576 2_655 ?
O14 Mn2 O4 90.20(13) . 4_576 ?
O14 Mn2 O6 177.14(13) . 2_655 ?
O14 Mn2 O9 86.52(15) . 4_576 ?
O14 Mn2 O17 96.01(13) . . ?
O17 Mn2 O4 173.77(12) . 4_576 ?
O17 Mn2 O6 86.54(11) . 2_655 ?
O17 Mn2 O9 89.14(12) . 4_576 ?
C1 O1 Mn1 134.1(3) . . ?
C1 O2 Mn2 135.8(3) . . ?
C8 O3 C4 119.8(3) . . ?
Mn2 O4 Mn1 124.52(13) 4_575 4_575 ?
C14 O4 Mn1 112.5(2) . 4_575 ?
C14 O4 Mn2 120.3(2) . 4_575 ?
C14 O5 Mn1 127.7(3) . 2_645 ?
Mn2 O6 Mn1 108.36(13) 2_645 4_575 ?
C15 O6 Mn1 125.5(2) . 4_575 ?
C15 O6 Mn2 124.6(2) . 2_645 ?
C16 O8 C6 118.7(3) . . ?
C22 O9 Mn2 139.2(3) . 4_575 ?
C22 O10 Mn1 126.8(3) . 2_645 ?
C23 O11 H11 109.5 . . ?
C24 O13 Mn1 151.6(4) . . ?
C28 O14 Mn2 139.5(4) . . ?
Mn2 O17 H17A 109.4 . . ?
Mn2 O17 H17B 109.2 . . ?
H17A O17 H17B 104.5 . . ?
C24 N1 C26 135.4(8) . . ?
C24 N1 C27 109.2(7) . . ?
C26 N1 C27 115.3(6) . . ?
C28 N2 C30 127.1(7) . . ?
C28 N2 C31 115.7(6) . . ?
C30 N2 C31 117.2(7) . . ?
O1 C1 C2 115.2(4) . . ?
O2 C1 O1 127.1(4) . . ?
O2 C1 C2 117.6(4) . . ?
C3 C2 C1 119.8(4) . . ?
C7 C2 C1 120.3(4) . . ?
C7 C2 C3 119.8(4) . . ?
C2 C3 H3 120.4 . . ?
C4 C3 C2 119.1(4) . . ?
C4 C3 H3 120.4 . . ?
C3 C4 O3 116.2(4) . . ?
C5 C4 O3 121.6(4) . . ?
C5 C4 C3 121.8(4) . . ?
C4 C5 H5 120.8 . . ?
C4 C5 C6 118.5(4) . . ?
C6 C5 H5 120.8 . . ?
C5 C6 O8 120.8(4) . . ?
C5 C6 C7 121.4(4) . . ?
C7 C6 O8 117.7(4) . . ?
C2 C7 H7 120.3 . . ?
C6 C7 C2 119.3(4) . . ?
C6 C7 H7 120.3 . . ?
C9 C8 O3 124.0(4) . . ?
C9 C8 C13 121.7(4) . . ?
C13 C8 O3 114.4(4) . . ?
C8 C9 H9 120.5 . . ?
C8 C9 C10 119.0(4) . . ?
C10 C9 H9 120.5 . . ?
C9 C10 C11 120.5(4) . . ?
C9 C10 C14 117.0(3) . . ?
C11 C10 C14 122.5(4) . . ?
C10 C11 C15 120.9(4) . . ?
C12 C11 C10 118.5(4) . . ?
C12 C11 C15 120.6(4) . . ?
C11 C12 H12 119.2 . . ?
C13 C12 C11 121.6(4) . . ?
C13 C12 H12 119.2 . . ?
C8 C13 H13 120.7 . . ?
C12 C13 C8 118.7(4) . . ?
C12 C13 H13 120.7 . . ?
O4 C14 C10 117.0(3) . . ?
O5 C14 O4 123.9(4) . . ?
O5 C14 C10 119.1(4) . . ?
O6 C15 C11 117.5(4) . . ?
O7 C15 O6 124.9(4) . . ?
O7 C15 C11 117.6(4) . . ?
O8 C16 C17 124.3(4) . . ?
O8 C16 C21 116.0(4) . . ?
C17 C16 C21 119.7(4) . . ?
C16 C17 H17 118.7 . . ?
C16 C17 C18 122.7(4) . . ?
C18 C17 H17 118.7 . . ?
C17 C18 C19 118.3(4) . . ?
C17 C18 C22 114.2(4) . . ?
C19 C18 C22 127.4(4) . . ?
C18 C19 C23 129.7(5) . . ?
C20 C19 C18 116.9(4) . . ?
C20 C19 C23 113.3(4) . . ?
C19 C20 H20 117.9 . . ?
C21 C20 C19 124.2(4) . . ?
C21 C20 H20 117.9 . . ?
C16 C21 H21 120.9 . . ?
C20 C21 C16 118.1(5) . . ?
C20 C21 H21 120.9 . . ?
O9 C22 O10 123.8(4) . . ?
O9 C22 C18 117.3(4) . . ?
O10 C22 C18 118.9(4) . . ?
O11 C23 C19 121.3(4) . . ?
O12 C23 O11 117.5(5) . . ?
O12 C23 C19 121.2(5) . . ?
O13 C24 N1 130.2(8) . . ?
O13 C24 C25 118.5(6) . . ?
N1 C24 C25 111.3(7) . . ?
C24 C25 H25A 109.5 . . ?
C24 C25 H25B 109.5 . . ?
C24 C25 H25C 109.5 . . ?
H25A C25 H25B 109.5 . . ?
H25A C25 H25C 109.5 . . ?
H25B C25 H25C 109.5 . . ?
N1 C26 H26A 109.5 . . ?
N1 C26 H26B 109.5 . . ?
N1 C26 H26C 109.5 . . ?
H26A C26 H26B 109.5 . . ?
H26A C26 H26C 109.5 . . ?
H26B C26 H26C 109.5 . . ?
N1 C27 H27A 109.5 . . ?
N1 C27 H27B 109.5 . . ?
N1 C27 H27C 109.5 . . ?
H27A C27 H27B 109.5 . . ?
H27A C27 H27C 109.5 . . ?
H27B C27 H27C 109.5 . . ?
O14 C28 N2 126.7(6) . . ?
O14 C28 C29 117.4(6) . . ?
N2 C28 C29 115.9(6) . . ?
C28 C29 H29A 109.5 . . ?
C28 C29 H29B 109.5 . . ?
C28 C29 H29C 109.5 . . ?
H29A C29 H29B 109.5 . . ?
H29A C29 H29C 109.5 . . ?
H29B C29 H29C 109.5 . . ?
N2 C30 H30A 109.5 . . ?
N2 C30 H30B 109.5 . . ?
N2 C30 H30C 109.5 . . ?
H30A C30 H30B 109.5 . . ?
H30A C30 H30C 109.5 . . ?
H30B C30 H30C 109.5 . . ?
N2 C31 H31A 109.5 . . ?
N2 C31 H31B 109.5 . . ?
N2 C31 H31C 109.5 . . ?
H31A C31 H31B 109.5 . . ?
H31A C31 H31C 109.5 . . ?
H31B C31 H31C 109.5 . . ?
C32 N3 C34 129.6(7) . . ?
C32 N3 C35 116.5(7) . . ?
C34 N3 C35 113.9(7) . . ?
O15 C32 C33 124.2(8) . . ?
N3 C32 O15 122.5(8) . . ?
N3 C32 C33 113.3(7) . . ?
C32 C33 H33A 109.5 . . ?
C32 C33 H33B 109.5 . . ?
C32 C33 H33C 109.5 . . ?
H33A C33 H33B 109.5 . . ?
H33A C33 H33C 109.5 . . ?
H33B C33 H33C 109.5 . . ?
N3 C34 H34A 109.5 . . ?
N3 C34 H34B 109.5 . . ?
N3 C34 H34C 109.5 . . ?
H34A C34 H34B 109.5 . . ?
H34A C34 H34C 109.5 . . ?
H34B C34 H34C 109.5 . . ?
N3 C35 H35A 109.5 . . ?
N3 C35 H35B 109.5 . . ?
N3 C35 H35C 109.5 . . ?
H35A C35 H35B 109.5 . . ?
H35A C35 H35C 109.5 . . ?
H35B C35 H35C 109.5 . . ?
C36 N4 C38 133.2(8) . . ?
C36 N4 C39 112.2(8) . . ?
C38 N4 C39 114.4(6) . . ?
O16 C36 C37 119.7(8) . . ?
N4 C36 O16 128.0(11) . . ?
N4 C36 C37 112.3(8) . . ?
C36 C37 H37A 109.5 . . ?
C36 C37 H37B 109.5 . . ?
C36 C37 H37C 109.5 . . ?
H37A C37 H37B 109.5 . . ?
H37A C37 H37C 109.5 . . ?
H37B C37 H37C 109.5 . . ?
N4 C38 H38A 109.5 . . ?
N4 C38 H38B 109.5 . . ?
N4 C38 H38C 109.5 . . ?
H38A C38 H38B 109.5 . . ?
H38A C38 H38C 109.5 . . ?
H38B C38 H38C 109.5 . . ?
N4 C39 H39A 109.5 . . ?
N4 C39 H39B 109.5 . . ?
N4 C39 H39C 109.5 . . ?
H39A C39 H39B 109.5 . . ?
H39A C39 H39C 109.5 . . ?
H39B C39 H39C 109.5 . . ?

loop_
_geom_bond_atom_site_label_1
_geom_bond_atom_site_label_2
_geom_bond_distance
_geom_bond_site_symmetry_2
_geom_bond_publ_flag
Mn1 O1 2.101(3) . ?
Mn1 O4 2.215(3) 4_576 ?
Mn1 O5 2.181(3) 2_655 ?
Mn1 O6 2.283(3) 4_576 ?
Mn1 O10 2.176(3) 2_655 ?
Mn1 O13 2.132(4) . ?
Mn2 O2 2.127(3) . ?
Mn2 O4 2.200(3) 4_576 ?
Mn2 O6 2.229(3) 2_655 ?
Mn2 O9 2.215(3) 4_576 ?
Mn2 O14 2.171(4) . ?
Mn2 O17 2.174(3) . ?
O1 C1 1.258(5) . ?
O2 C1 1.244(5) . ?
O3 C4 1.397(5) . ?
O3 C8 1.390(5) . ?
O4 C14 1.287(5) . ?
O5 C14 1.238(4) . ?
O6 C15 1.281(5) . ?
O7 C15 1.237(5) . ?
O8 C6 1.393(5) . ?
O8 C16 1.373(5) . ?
O9 C22 1.249(5) . ?
O10 C22 1.272(5) . ?
O11 H11 0.8200 . ?
O11 C23 1.289(7) . ?
O12 C23 1.212(6) . ?
O13 C24 1.187(7) . ?
O14 C28 1.211(6) . ?
O17 H17A 0.8501 . ?
O17 H17B 0.8509 . ?
N1 C24 1.243(7) . ?
N1 C26 1.452(9) . ?
N1 C27 1.584(10) . ?
N2 C28 1.283(7) . ?
N2 C30 1.445(8) . ?
N2 C31 1.482(9) . ?
C1 C2 1.509(6) . ?
C2 C3 1.389(5) . ?
C2 C7 1.389(5) . ?
C3 H3 0.9300 . ?
C3 C4 1.384(6) . ?
C4 C5 1.370(6) . ?
C5 H5 0.9300 . ?
C5 C6 1.377(6) . ?
C6 C7 1.386(6) . ?
C7 H7 0.9300 . ?
C8 C9 1.373(6) . ?
C8 C13 1.386(6) . ?
C9 H9 0.9300 . ?
C9 C10 1.392(6) . ?
C10 C11 1.397(5) . ?
C10 C14 1.490(6) . ?
C11 C12 1.387(6) . ?
C11 C15 1.507(6) . ?
C12 H12 0.9300 . ?
C12 C13 1.375(7) . ?
C13 H13 0.9300 . ?
C16 C17 1.375(6) . ?
C16 C21 1.393(6) . ?
C17 H17 0.9300 . ?
C17 C18 1.391(6) . ?
C18 C19 1.421(5) . ?
C18 C22 1.516(6) . ?
C19 C20 1.403(7) . ?
C19 C23 1.505(6) . ?
C20 H20 0.9300 . ?
C20 C21 1.363(6) . ?
C21 H21 0.9300 . ?
C24 C25 1.566(9) . ?
C25 H25A 0.9600 . ?
C25 H25B 0.9600 . ?
C25 H25C 0.9600 . ?
C26 H26A 0.9600 . ?
C26 H26B 0.9600 . ?
C26 H26C 0.9600 . ?
C27 H27A 0.9600 . ?
C27 H27B 0.9600 . ?
C27 H27C 0.9600 . ?
C28 C29 1.542(8) . ?
C29 H29A 0.9600 . ?
C29 H29B 0.9600 . ?
C29 H29C 0.9600 . ?
C30 H30A 0.9600 . ?
C30 H30B 0.9600 . ?
C30 H30C 0.9600 . ?
C31 H31A 0.9600 . ?
C31 H31B 0.9600 . ?
C31 H31C 0.9600 . ?
O15 C32 1.275(8) . ?
N3 C32 1.175(7) . ?
N3 C34 1.512(7) . ?
N3 C35 1.607(7) . ?
C32 C33 1.518(10) . ?
C33 H33A 0.9600 . ?
C33 H33B 0.9600 . ?
C33 H33C 0.9600 . ?
C34 H34A 0.9600 . ?
C34 H34B 0.9600 . ?
C34 H34C 0.9600 . ?
C35 H35A 0.9600 . ?
C35 H35B 0.9600 . ?
C35 H35C 0.9600 . ?
O16 C36 1.239(8) . ?
N4 C36 1.198(9) . ?
N4 C38 1.461(8) . ?
N4 C39 1.591(9) . ?
C36 C37 1.599(11) . ?
C37 H37A 0.9600 . ?
C37 H37B 0.9600 . ?
C37 H37C 0.9600 . ?
C38 H38A 0.9600 . ?
C38 H38B 0.9600 . ?
C38 H38C 0.9600 . ?
C39 H39A 0.9600 . ?
C39 H39B 0.9600 . ?
C39 H39C 0.9600 . ?

loop_
_geom_torsion_atom_site_label_1
_geom_torsion_atom_site_label_2
_geom_torsion_atom_site_label_3
_geom_torsion_atom_site_label_4
_geom_torsion
_geom_torsion_site_symmetry_1
_geom_torsion_site_symmetry_2
_geom_torsion_site_symmetry_3
_geom_torsion_site_symmetry_4
_geom_torsion_publ_flag
Mn1 O1 C1 O2 -2.6(8) . . . . ?
Mn1 O1 C1 C2 176.4(3) . . . . ?
Mn1 O4 C14 O5 107.9(4) 4_575 . . . ?
Mn1 O4 C14 C10 -74.8(4) 4_575 . . . ?
Mn1 O5 C14 O4 -12.4(6) 2_645 . . . ?
Mn1 O5 C14 C10 170.4(3) 2_645 . . . ?
Mn1 O6 C15 O7 126.1(4) 4_575 . . . ?
Mn1 O6 C15 C11 -54.9(5) 4_575 . . . ?
Mn1 O10 C22 O9 -33.5(6) 2_645 . . . ?
Mn1 O10 C22 C18 143.8(3) 2_645 . . . ?
Mn1 O13 C24 N1 163.9(5) . . . . ?
Mn1 O13 C24 C25 -13.5(12) . . . . ?
Mn2 O2 C1 O1 43.8(8) . . . . ?
Mn2 O2 C1 C2 -135.2(4) . . . . ?
Mn2 O4 C14 O5 -54.2(5) 4_575 . . . ?
Mn2 O4 C14 C10 123.2(3) 4_575 . . . ?
Mn2 O6 C15 O7 -38.3(6) 2_645 . . . ?
Mn2 O6 C15 C11 140.8(3) 2_645 . . . ?
Mn2 O9 C22 O10 -5.0(7) 4_575 . . . ?
Mn2 O9 C22 C18 177.6(3) 4_575 . . . ?
Mn2 O14 C28 N2 -137.2(6) . . . . ?
Mn2 O14 C28 C29 42.1(9) . . . . ?
O1 C1 C2 C3 7.2(7) . . . . ?
O1 C1 C2 C7 -170.3(4) . . . . ?
O2 C1 C2 C3 -173.7(5) . . . . ?
O2 C1 C2 C7 8.8(7) . . . . ?
O3 C4 C5 C6 -175.4(4) . . . . ?
O3 C8 C9 C10 -179.5(4) . . . . ?
O3 C8 C13 C12 179.5(4) . . . . ?
O8 C6 C7 C2 -176.2(4) . . . . ?
O8 C16 C17 C18 179.5(4) . . . . ?
O8 C16 C21 C20 -178.5(4) . . . . ?
C1 C2 C3 C4 -175.9(4) . . . . ?
C1 C2 C7 C6 175.5(4) . . . . ?
C2 C3 C4 O3 174.1(4) . . . . ?
C2 C3 C4 C5 0.6(7) . . . . ?
C3 C2 C7 C6 -2.0(7) . . . . ?
C3 C4 C5 C6 -2.2(7) . . . . ?
C4 O3 C8 C9 -6.3(6) . . . . ?
C4 O3 C8 C13 174.7(4) . . . . ?
C4 C5 C6 O8 178.2(4) . . . . ?
C4 C5 C6 C7 1.8(7) . . . . ?
C5 C6 C7 C2 0.3(7) . . . . ?
C6 O8 C16 C17 18.2(6) . . . . ?
C6 O8 C16 C21 -164.0(4) . . . . ?
C7 C2 C3 C4 1.6(7) . . . . ?
C8 O3 C4 C3 119.3(5) . . . . ?
C8 O3 C4 C5 -67.2(6) . . . . ?
C8 C9 C10 C11 0.9(6) . . . . ?
C8 C9 C10 C14 -179.5(4) . . . . ?
C9 C8 C13 C12 0.4(7) . . . . ?
C9 C10 C11 C12 -1.2(6) . . . . ?
C9 C10 C11 C15 177.9(4) . . . . ?
C9 C10 C14 O4 -83.0(5) . . . . ?
C9 C10 C14 O5 94.4(5) . . . . ?
C10 C11 C12 C13 1.1(7) . . . . ?
C10 C11 C15 O6 -17.2(6) . . . . ?
C10 C11 C15 O7 161.9(4) . . . . ?
C11 C10 C14 O4 96.5(5) . . . . ?
C11 C10 C14 O5 -86.1(5) . . . . ?
C11 C12 C13 C8 -0.7(7) . . . . ?
C12 C11 C15 O6 161.9(4) . . . . ?
C12 C11 C15 O7 -19.0(6) . . . . ?
C13 C8 C9 C10 -0.6(6) . . . . ?
C14 C10 C11 C12 179.3(4) . . . . ?
C14 C10 C11 C15 -1.6(6) . . . . ?
C15 C11 C12 C13 -178.0(4) . . . . ?
C16 O8 C6 C5 60.1(6) . . . . ?
C16 O8 C6 C7 -123.4(5) . . . . ?
C16 C17 C18 C19 -1.1(6) . . . . ?
C16 C17 C18 C22 176.4(4) . . . . ?
C17 C16 C21 C20 -0.7(7) . . . . ?
C17 C18 C19 C20 -0.9(6) . . . . ?
C17 C18 C19 C23 -177.5(4) . . . . ?
C17 C18 C22 O9 17.0(6) . . . . ?
C17 C18 C22 O10 -160.5(4) . . . . ?
C18 C19 C20 C21 2.1(7) . . . . ?
C18 C19 C23 O11 -9.2(9) . . . . ?
C18 C19 C23 O12 170.6(5) . . . . ?
C19 C18 C22 O9 -165.8(4) . . . . ?
C19 C18 C22 O10 16.7(6) . . . . ?
C19 C20 C21 C16 -1.4(7) . . . . ?
C20 C19 C23 O11 174.1(6) . . . . ?
C20 C19 C23 O12 -6.2(7) . . . . ?
C21 C16 C17 C18 1.9(7) . . . . ?
C22 C18 C19 C20 -177.9(4) . . . . ?
C22 C18 C19 C23 5.4(7) . . . . ?
C23 C19 C20 C21 179.3(4) . . . . ?
C26 N1 C24 O13 -174.6(8) . . . . ?
C26 N1 C24 C25 2.9(12) . . . . ?
C27 N1 C24 O13 2.9(10) . . . . ?
C27 N1 C24 C25 -179.6(6) . . . . ?
C30 N2 C28 O14 179.6(8) . . . . ?
C30 N2 C28 C29 0.2(11) . . . . ?
C31 N2 C28 O14 -1.7(11) . . . . ?
C31 N2 C28 C29 178.9(7) . . . . ?
C34 N3 C32 O15 179.4(3) . . . . ?
C34 N3 C32 C33 -0.3(4) . . . . ?
C35 N3 C32 O15 0.5(3) . . . . ?
C35 N3 C32 C33 -179.2(4) . . . . ?
C38 N4 C36 O16 -175.7(8) . . . . ?
C38 N4 C36 C37 6.6(13) . . . . ?
C39 N4 C36 O16 -2.2(12) . . . . ?
C39 N4 C36 C37 -179.9(6) . . . . ?
